data_7218311
loop_
_publ_author_name
'Wesela-Bauman, Grzegorz'
'Parsons, Simon'
'Serwatowski, Janusz'
'Wo\'zniak, Krzysztof'

_publ_section_title
;
 Effect of high pressure on the crystal structure and charge transport
 properties of the (2-fluoro-3-pyridyl)(4-iodophenyl)borinic
 8-oxyquinolinate complex
;
_journal_issue 47
_journal_name_full CrystEngComm
_journal_page_first 10780
_journal_paper_doi 10.1039/C4CE01730G
_journal_volume 16
_journal_year 2014
_chemical_formula_moiety 'C20 H13 B1 F1 I1 N2 O1'
_chemical_formula_sum 'C20 H13 B F I N2 O'
_chemical_formula_weight 454.05
_space_group_IT_number 14
_symmetry_cell_setting monoclinic
_symmetry_space_group_name_Hall '-P 2yn'
_symmetry_space_group_name_H-M 'P 1 21/n 1'
_atom_sites_solution_hydrogens difmap
_atom_sites_solution_primary other
_audit_creation_date 12-09-01
_audit_creation_method CRYSTALS_ver_14.40
_cell_angle_alpha 90
_cell_angle_beta 90.966(2)
_cell_angle_gamma 90
_cell_formula_units_Z 4
_cell_length_a 6.8581(2)
_cell_length_b 14.7849(4)
_cell_length_c 17.3015(6)
_cell_measurement_reflns_used 5020
_cell_measurement_temperature 296
_cell_measurement_theta_max 24
_cell_measurement_theta_min 2
_cell_volume 1754.06(9)
_computing_cell_refinement 'Apex2 (Bruker AXS, 2006)'
_computing_data_collection 'Apex2 (Bruker AXS, 2006)'
_computing_data_reduction 'Apex2 (Bruker AXS, 2006)'
_computing_molecular_graphics 'CAMERON (Watkin et al., 1996)'
_computing_publication_material 'CRYSTALS (Betteridge et al., 2003)'
_computing_structure_refinement 'CRYSTALS (Betteridge et al., 2003)'
_computing_structure_solution 'Superflip (Palatinus & Chapuis, 2007)'
_diffrn_ambient_temperature 296
_diffrn_measured_fraction_theta_full 1.000
_diffrn_measured_fraction_theta_max 1.000
_diffrn_measurement_device Area
_diffrn_measurement_device_type 'Bruker Kappa Apex2'
_diffrn_measurement_method \w
_diffrn_radiation_monochromator graphite
_diffrn_radiation_type 'Mo K\a'
_diffrn_radiation_wavelength 0.71073
_diffrn_reflns_av_R_equivalents 0.065
_diffrn_reflns_limit_h_max 9
_diffrn_reflns_limit_h_min -9
_diffrn_reflns_limit_k_max 21
_diffrn_reflns_limit_k_min -20
_diffrn_reflns_limit_l_max 24
_diffrn_reflns_limit_l_min -24
_diffrn_reflns_number 34795
_diffrn_reflns_theta_full 30.531
_diffrn_reflns_theta_max 30.531
_diffrn_reflns_theta_min 1.812
_diffrn_standards_number 0
_exptl_absorpt_coefficient_mu 1.847
_exptl_absorpt_correction_T_max 0.69
_exptl_absorpt_correction_T_min 0.62
_exptl_absorpt_correction_type multi-scan
_exptl_absorpt_process_details 'SADABS (Siemens, 1996)'
_exptl_crystal_colour green
_exptl_crystal_density_diffrn 1.719
_exptl_crystal_density_method 'not measured'
_exptl_crystal_description block
_exptl_crystal_F_000 888
_exptl_crystal_size_max 0.250
_exptl_crystal_size_mid 0.200
_exptl_crystal_size_min 0.200
_refine_diff_density_max 0.70
_refine_diff_density_min -0.78
_refine_ls_extinction_method None
_refine_ls_goodness_of_fit_ref 1.0000
_refine_ls_hydrogen_treatment constr
_refine_ls_matrix_type full
_refine_ls_number_parameters 110
_refine_ls_number_reflns 2650
_refine_ls_number_restraints 0
_refine_ls_R_factor_all 0.1196
_refine_ls_R_factor_gt 0.0510
_refine_ls_shift/su_max 0.0004389
_refine_ls_shift/su_mean 0.0000230
_refine_ls_structure_factor_coef F
_refine_ls_weighting_details
;
 Method, part 1, Chebychev polynomial, (Watkin, 1994, Prince, 1982) 
 [weight] = 1.0/[A~0~*T~0~(x)+A~1~*T~1~(x) ... +A~n-1~]*T~n-1~(x)] 
 where A~i~ are the Chebychev coefficients listed below and x= Fcalc/Fmax 
 Method = Robust Weighting (Prince, 1982) 
 W = [weight] * [1-(deltaF/6*sigmaF)^2^]^2^ 
 A~i~ are: 
 0.432 0.419 0.252 
;
_refine_ls_weighting_scheme calc
_refine_ls_wR_factor_all 0.1015
_refine_ls_wR_factor_gt 0.0512
_refine_ls_wR_factor_ref 0.0512
_reflns_limit_h_max 9
_reflns_limit_h_min -9
_reflns_limit_k_max 21
_reflns_limit_k_min 0
_reflns_limit_l_max 24
_reflns_limit_l_min 0
_reflns_number_gt 2650
_reflns_number_total 5362
_reflns_threshold_expression I>2.0\s(I)
_oxford_diffrn_Wilson_B_factor 0.00
_oxford_diffrn_Wilson_scale 0.00
_oxford_refine_ls_r_factor_ref 0.0510
_oxford_refine_ls_scale 0.1047(2)
_oxford_reflns_number_all 5362
_oxford_reflns_threshold_expression_ref I>2.0\s(I)
_oxford_structure_analysis_title '1_ambient in P2(1)/n'
_cod_data_source_file c4ce01730g2.cif
_cod_data_source_block 1_ambient
_cod_depositor_comments
;
The following automatic conversions were performed:

'_atom_sites_solution_primary' value 'Other' changed to 'other'
according to
/usr/data/users/saulius/crontab/automatic-downloads/rss-feeds/RSC/lib/dictionaries/cif_core.dic
dictionary named 'cif_core.dic' version 2.4.2 from 2011-04-26.

Automatic conversion script
Id: cif_fix_values 2827 2014-09-09 07:05:25Z andrius 

 Adding full bibliography for 7218311--7218317.cif.
;
_cod_original_sg_symbol_H-M 'P 21/n '
_cod_original_formula_sum 'C20 H13 B1 F1 I1 N2 O1'
_cod_database_code 7218311

loop_
_symmetry_equiv_pos_as_xyz
x,y,z
-x,-y,-z
x+1/2,-y+1/2,z+1/2
-x+1/2,y+1/2,-z+1/2

loop_
_atom_site_label
_atom_site_type_symbol
_atom_site_fract_x
_atom_site_fract_y
_atom_site_fract_z
_atom_site_U_iso_or_equiv
_atom_site_occupancy
_atom_site_adp_type
_atom_site_refinement_flags_posn
H1 H 0.4910 0.3720 0.4143 0.0536 1.0000 Uiso R
H2 H 0.5536 0.3739 0.2804 0.0652 1.0000 Uiso R
H3 H 0.3439 0.3016 0.1940 0.0654 1.0000 Uiso R
H5 H 0.0091 0.2120 0.1752 0.0691 1.0000 Uiso R
H6 H -0.2542 0.1510 0.2371 0.0684 1.0000 Uiso R
H7 H -0.2888 0.1557 0.3728 0.0583 1.0000 Uiso R
H12 H -0.1682 0.3501 0.5533 0.0554 1.0000 Uiso R
H13 H -0.2136 0.4728 0.6370 0.0725 1.0000 Uiso R
H14 H 0.0492 0.5587 0.6763 0.0713 1.0000 Uiso R
H16 H 0.0862 0.1443 0.5913 0.0564 1.0000 Uiso R
H17 H 0.2716 0.0313 0.6524 0.0605 1.0000 Uiso R
H19 H 0.7511 0.1237 0.5438 0.0491 1.0000 Uiso R
H20 H 0.5656 0.2385 0.4862 0.0487 1.0000 Uiso R
C1 C 0.4028(7) 0.3429(3) 0.3786(3) 0.0423(10) 1.0000 Uiso .
C2 C 0.4405(8) 0.3448(4) 0.2990(3) 0.0538(13) 1.0000 Uiso .
C3 C 0.3160(8) 0.3030(4) 0.2480(3) 0.0558(13) 1.0000 Uiso .
C4 C 0.1486(8) 0.2613(3) 0.2747(3) 0.0459(11) 1.0000 Uiso .
C5 C -0.0009(9) 0.2162(4) 0.2307(4) 0.0595(14) 1.0000 Uiso .
C6 C -0.1553(8) 0.1793(4) 0.2677(3) 0.0552(13) 1.0000 Uiso .
C7 C -0.1774(7) 0.1819(3) 0.3481(3) 0.0453(11) 1.0000 Uiso .
C8 C -0.0371(6) 0.2241(3) 0.3918(3) 0.0366(10) 1.0000 Uiso .
C9 C 0.1210(6) 0.2621(3) 0.3538(3) 0.0339(9) 1.0000 Uiso .
C10 C 0.2679(7) 0.4258(3) 0.5709(3) 0.0399(10) 1.0000 Uiso .
C11 C 0.1256(6) 0.3670(3) 0.5437(3) 0.0367(10) 1.0000 Uiso .
C12 C -0.0583(8) 0.3865(3) 0.5694(3) 0.0465(11) 1.0000 Uiso .
C13 C -0.0877(9) 0.4596(4) 0.6193(3) 0.0587(13) 1.0000 Uiso .
C14 C 0.0674(9) 0.5107(4) 0.6411(4) 0.0608(15) 1.0000 Uiso .
C15 C 0.3044(6) 0.2040(3) 0.5313(3) 0.0348(9) 1.0000 Uiso .
C16 C 0.2223(8) 0.1409(3) 0.5813(3) 0.0465(11) 1.0000 Uiso .
C17 C 0.3316(8) 0.0728(4) 0.6173(3) 0.0499(12) 1.0000 Uiso .
C18 C 0.5279(7) 0.0677(3) 0.6026(3) 0.0402(10) 1.0000 Uiso .
C19 C 0.6152(7) 0.1283(3) 0.5537(3) 0.0411(10) 1.0000 Uiso .
C20 C 0.5033(7) 0.1956(3) 0.5197(3) 0.0382(10) 1.0000 Uiso .
I1 I 0.69826(6) -0.03438(2) 0.65380(2) 0.0624 1.0000 Uani .
B1 B 0.1663(7) 0.2790(3) 0.4910(3) 0.0353(10) 1.0000 Uiso .
O1 O -0.0268(5) 0.2364(2) 0.46835(18) 0.0405(7) 1.0000 Uiso .
N1 N 0.2469(5) 0.3021(2) 0.4050(2) 0.0357(8) 1.0000 Uiso .
F1 F 0.4547(4) 0.4106(2) 0.54843(18) 0.0579(8) 1.0000 Uiso .
N2 N 0.2504(7) 0.4954(3) 0.6166(3) 0.0514(10) 1.0000 Uiso .

loop_
_atom_site_aniso_label
_atom_site_aniso_U_11
_atom_site_aniso_U_22
_atom_site_aniso_U_33
_atom_site_aniso_U_23
_atom_site_aniso_U_13
_atom_site_aniso_U_12
I1 0.0686(3) 0.04010(17) 0.0781(3) 0.0026(2) -0.01448(18) 0.01247(18)

loop_
_atom_type_symbol
_atom_type_scat_dispersion_real
_atom_type_scat_dispersion_imag
_atom_type_scat_Cromer_Mann_a1
_atom_type_scat_Cromer_Mann_b1
_atom_type_scat_Cromer_Mann_a2
_atom_type_scat_Cromer_Mann_b2
_atom_type_scat_Cromer_Mann_a3
_atom_type_scat_Cromer_Mann_b3
_atom_type_scat_Cromer_Mann_a4
_atom_type_scat_Cromer_Mann_b4
_atom_type_scat_Cromer_Mann_c
_atom_type_scat_source
C 0.0033 0.0016 2.3100 20.8439 1.0200 10.2075 1.5886 0.5687 0.8650 51.6512 0.2156 'International Tables Vol C 4.2.6.8 and 6.1.1.4'
H 0.0000 0.0000 0.4930 10.5109 0.3229 26.1257 0.1402 3.1424 0.0408 57.7998 0.0030 'International Tables Vol C 4.2.6.8 and 6.1.1.4'
B 0.0013 0.0007 2.0545 23.2185 1.3326 1.0210 1.0979 60.3498 0.7068 0.1403 -0.1932 'International Tables Vol C 4.2.6.8 and 6.1.1.4'
N 0.0061 0.0033 12.2126 0.0057 3.1322 9.8933 2.0125 28.9975 1.1663 0.5826 -11.5290 'International Tables Vol C 4.2.6.8 and 6.1.1.4'
O 0.0106 0.0060 3.0485 13.2771 2.2868 5.7011 1.5463 0.3239 0.8670 32.9089 0.2508 'International Tables Vol C 4.2.6.8 and 6.1.1.4'
F 0.0171 0.0103 3.5392 10.2825 2.6412 4.2944 1.5170 0.2615 1.0243 26.1476 0.2776 'International Tables Vol C 4.2.6.8 and 6.1.1.4'
I -0.4742 1.8119 20.1472 4.3470 18.9949 0.3814 7.5138 27.7660 2.2735 66.8776 4.0712 'International Tables Vol C 4.2.6.8 and 6.1.1.4'

loop_
_geom_angle_atom_site_label_1
_geom_angle_atom_site_label_2
_geom_angle_atom_site_label_3
_geom_angle
_geom_angle_publ_flag
H1 C1 C2 119.9 no
H1 C1 N1 119.2 no
C2 C1 N1 120.9(5) yes
C1 C2 H2 120.4 no
C1 C2 C3 120.0(5) yes
H2 C2 C3 119.6 no
H3 C3 C2 120.5 no
H3 C3 C4 119.6 no
C2 C3 C4 119.9(5) yes
C3 C4 C5 128.3(5) yes
C3 C4 C9 116.8(5) yes
C5 C4 C9 114.9(5) yes
C4 C5 H5 119.8 no
C4 C5 C6 119.5(5) yes
H5 C5 C6 120.7 no
H6 C6 C5 117.8 no
H6 C6 C7 118.5 no
C5 C6 C7 123.6(5) yes
H7 C7 C6 121.9 no
H7 C7 C8 119.6 no
C6 C7 C8 118.4(5) yes
C7 C8 C9 117.9(4) yes
C7 C8 O1 129.5(4) yes
C9 C8 O1 112.5(4) yes
C8 C9 C4 125.6(4) yes
C8 C9 N1 110.9(4) yes
C4 C9 N1 123.5(4) yes
C11 C10 F1 117.3(4) yes
C11 C10 N2 129.1(5) yes
F1 C10 N2 113.5(4) yes
C10 C11 C12 113.8(4) yes
C10 C11 B1 124.8(4) yes
C12 C11 B1 121.3(4) yes
H12 C12 C11 120.5 no
H12 C12 C13 119.3 no
C11 C12 C13 120.2(5) yes
C12 C13 H13 120.2 no
C12 C13 C14 118.9(6) yes
H13 C13 C14 120.9 no
H14 C14 C13 119.2 no
H14 C14 N2 117.5 no
C13 C14 N2 123.3(6) yes
C16 C15 C20 115.9(4) yes
C16 C15 B1 119.2(4) yes
C20 C15 B1 124.9(4) yes
H16 C16 C15 118.9 no
H16 C16 C17 118.4 no
C15 C16 C17 122.7(5) yes
H17 C17 C16 120.7 no
H17 C17 C18 120.8 no
C16 C17 C18 118.4(5) yes
C17 C18 C19 121.0(5) yes
C17 C18 I1 120.1(4) yes
C19 C18 I1 118.9(3) yes
H19 C19 C18 120.1 no
H19 C19 C20 120.8 no
C18 C19 C20 119.1(5) yes
H20 C20 C15 118.3 no
H20 C20 C19 118.7 no
C15 C20 C19 122.9(4) yes
C11 B1 C15 114.6(4) yes
C11 B1 O1 108.8(4) yes
C15 B1 O1 109.4(4) yes
C11 B1 N1 114.3(4) yes
C15 B1 N1 109.4(4) yes
O1 B1 N1 99.1(3) yes
B1 O1 C8 110.2(3) yes
B1 N1 C9 106.4(3) yes
B1 N1 C1 134.6(4) yes
C9 N1 C1 118.8(4) yes
C14 N2 C10 114.7(5) yes

loop_
_geom_bond_atom_site_label_1
_geom_bond_atom_site_label_2
_geom_bond_distance
_geom_bond_publ_flag
H1 C1 0.960 no
H2 C2 0.948 no
H3 C3 0.957 no
H5 C5 0.965 no
H6 C6 0.951 no
H7 C7 0.963 no
H12 C12 0.963 no
H13 C13 0.942 no
H14 C14 0.946 no
H16 C16 0.953 no
H17 C17 0.960 no
H19 C19 0.953 no
H20 C20 0.965 no
C1 C2 1.406(7) yes
C1 N1 1.317(6) yes
C2 C3 1.364(8) yes
C3 C4 1.389(8) yes
C4 C5 1.431(8) yes
C4 C9 1.386(7) yes
C5 C6 1.361(8) yes
C6 C7 1.401(7) yes
C7 C8 1.365(7) yes
C8 C9 1.396(6) yes
C8 O1 1.337(5) yes
C9 N1 1.362(6) yes
C10 C11 1.384(6) yes
C10 F1 1.364(6) yes
C10 N2 1.303(6) yes
C11 C12 1.375(7) yes
C11 B1 1.615(7) yes
C12 C13 1.400(8) yes
C13 C14 1.353(8) yes
C14 N2 1.351(8) yes
C15 C16 1.397(7) yes
C15 C20 1.387(6) yes
C15 B1 1.610(6) yes
C16 C17 1.396(7) yes
C17 C18 1.377(7) yes
C18 C19 1.376(7) yes
C18 I1 2.096(5) yes
C19 C20 1.382(6) yes
B1 O1 1.513(6) yes
B1 N1 1.632(7) yes
